data_1511306
loop_
_publ_author_name
'Brendel, C.J.'
'Krebs, B.'
'Hamann, W.'
'Puettmann, C.'
'Hiltmann, F.'

_publ_section_title
;
 Die Perthioborate RbBS3, TlBS3 und Tl3B3S10
;
_journal_name_full 'Zeitschrift fuer Anorganische und Allgemeine Chemie'
_journal_page_first 109
_journal_page_last 116
_journal_paper_doi 10.1002/zaac.19936190118
_journal_volume 619
_journal_year 1993
_chemical_formula_sum 'B Rb S3'
_chemical_name_systematic 'Rb (B S3)'
_space_group_IT_number 14
_symmetry_space_group_name_Hall '-P 2ybc'
_symmetry_space_group_name_H-M 'P 1 21/c 1'
_cell_angle_alpha 90
_cell_angle_beta 106.54
_cell_angle_gamma 90
_cell_formula_units_Z 4
_cell_length_a 7.082
_cell_length_b 11.863
_cell_length_c 5.794
_cell_volume 466.634
_citation_journal_id_ASTM ZAACAB
_cod_data_source_file boron0-1_438.cif
_cod_data_source_block B1Rb1S3
_cod_original_cell_volume 466.6336
_cod_original_formula_sum 'B1 Rb1 S3'
_cod_database_code 1511306

loop_
_symmetry_equiv_pos_as_xyz
x,y,z
-x,y+1/2,-z+1/2
-x,-y,-z
x,-y-1/2,z-1/2

loop_
_atom_site_label
_atom_site_type_symbol
_atom_site_fract_x
_atom_site_fract_y
_atom_site_fract_z
_atom_site_occupancy
_atom_site_U_iso_or_equiv
S2 S-1 0.808 0.40383 0.33781 1 0.0
Rb1 Rb+1 0.25995 0.42013 0.20677 1 0.0
S1 S-1 0.93451 0.1776 0.16194 1 0.0
S3 S-2 0.5512 0.19489 0.35006 1 0.0
B1 B+3 0.7066 0.2689 0.17 1 0.0
